data_1005052
loop_
_publ_author_name
'Niewa, R'
'DiSalvo, F J'

_publ_section_title
;
Breaking up chains: the nitridocuprates(I) Ba (Cu N), Ba16 ((Cu
N)8)(Cu2 N3) (Cu3 N4) and Ca4 Ba (Cu N2)2
;
_journal_coden_ASTM JALCEU
_journal_name_full 'Journal of Alloys Compd.'
_journal_page_first 153
_journal_page_last 160
_journal_paper_doi 10.1016/S0925-8388(98)00657-4
_journal_volume 279
_journal_year 1998
_chemical_formula_structural 'Ca4 Ba (Cu N2)2'
_chemical_formula_sum 'Ba Ca4 Cu2 N4'
_chemical_name_systematic 'Tetracalcium barium bis(dinitrocuprate(I))'
_space_group_IT_number 130
_symmetry_cell_setting tetragonal
_symmetry_space_group_name_Hall '-P 4a 2ac'
_symmetry_space_group_name_H-M 'P 4/n c c :2'
_cell_angle_alpha 90
_cell_angle_beta 90
_cell_angle_gamma 90
_cell_formula_units_Z 4
_cell_length_a 8.2366(4)
_cell_length_b 8.2366(4)
_cell_length_c 12.5731(6)
_cell_volume 853.0
_refine_ls_R_factor_all 0.025
_cod_original_sg_symbol_H-M 'P 4/n c c Z'
_cod_database_code 1005052

loop_
_symmetry_equiv_pos_as_xyz
x,y,z
1/2-x,y,1/2+z
x,1/2-y,1/2+z
1/2-x,1/2-y,z
y,x,1/2+z
1/2-y,x,z
y,1/2-x,z
1/2-y,1/2-x,1/2+z
-x,-y,-z
1/2+x,-y,1/2-z
-x,1/2+y,1/2-z
1/2+x,1/2+y,-z
-y,-x,1/2-z
1/2+y,-x,-z
-y,1/2+x,-z
1/2+y,1/2+x,1/2-z

loop_
_atom_site_aniso_label
_atom_site_aniso_U_11
_atom_site_aniso_U_12
_atom_site_aniso_U_13
_atom_site_aniso_U_22
_atom_site_aniso_U_23
_atom_site_aniso_U_33
Ba1 0.0075(4) 0. 0. 0.0075(4) 0. 0.0183(6)
Ca1 0.0060(7) -0.0011(5) -0.0002(4) 0.0052(7) 0.0001(4) 0.0062(7)
Cu1 0.0076(5) -0.0004(4) -0.0001(3) 0.0076(5) -0.0001(3) 0.0040(6)
N1 0.004(2) -0.001(2) -0.002(2) 0.009(3) -0.001(2) 0.006(2)

loop_
_atom_site_label
_atom_site_type_symbol
_atom_site_symmetry_multiplicity
_atom_site_Wyckoff_symbol
_atom_site_fract_x
_atom_site_fract_y
_atom_site_fract_z
_atom_site_occupancy
_atom_site_attached_hydrogens
_atom_site_calc_flag
Ba1 Ba2+ 4 c 0.25 0.25 0.15455(5) 1. 0 d
Ca1 Ca2+ 16 g 0.0829(1) 0.6310(2) 0.08758(8) 1. 0 d
Cu1 Cu1+ 8 f 0.40360(8) 0.59640(8) 0.25 1. 0 d
N1 N3- 16 g 0.5695(6) 0.1242(6) 0.1039(4) 1. 0 d

loop_
_atom_type_symbol
_atom_type_oxidation_number
Ba2+ 2.000
Ca2+ 2.000
Cu1+ 1.000
N3- -3.000
